data_1544924
loop_
_publ_author_name
'Wang, Jianbin'
'Duan, Hongquan'
'Wang, Yi'
'Pan, Bowen'
'Gao, Chun'
'Gai, Chunyan'
'Wu, Qiong'
'Fu, Hongzheng'

_publ_section_title
;
 ent-Strobane and ent-Pimarane Diterpenoids from Siegesbeckia pubescens.
;
_journal_issue 1
_journal_name_full 'Journal of natural products'
_journal_page_first 19
_journal_page_last 29
_journal_paper_doi 10.1021/acs.jnatprod.6b00150
_journal_volume 80
_journal_year 2017
_chemical_absolute_configuration ad
_chemical_formula_moiety 'C20 H32 O3'
_chemical_formula_sum 'C20 H34 O4'
_chemical_formula_weight 320.47
_chemical_name_systematic
; 
 ? 
;
_space_group_IT_number 4
_symmetry_cell_setting monoclinic
_symmetry_space_group_name_Hall 'P 2yb'
_symmetry_space_group_name_H-M 'P 1 21 1'
_atom_sites_solution_hydrogens geom
_atom_sites_solution_primary direct
_atom_sites_solution_secondary difmap
_audit_creation_method SHELXL-97
_cell_angle_alpha 90.00
_cell_angle_beta 98.904(8)
_cell_angle_gamma 90.00
_cell_formula_units_Z 2
_cell_length_a 7.098(5)
_cell_length_b 11.005(5)
_cell_length_c 12.116(6)
_cell_measurement_reflns_used 2645
_cell_measurement_temperature 293(2)
_cell_measurement_theta_max 72.54
_cell_measurement_theta_min 6.81
_cell_volume 935.0(9)
_computing_cell_refinement 'CrystalClear (Rigaku Inc., 2008)'
_computing_data_collection 'CrystalClear (Rigaku Inc., 2008)'
_computing_data_reduction 'CrystalClear (Rigaku Inc., 2008)'
_computing_molecular_graphics ORTEPII(Johnson,1976)andPLUTON(Spek,1990)
_computing_publication_material 'SHELXL97(Sheldrick, 1997)'
_computing_structure_refinement 'SHELXL-97 (Sheldrick, 1997)'
_computing_structure_solution 'SHELXS-97 (Sheldrick, 1990)'
_diffrn_ambient_temperature 293(2)
_diffrn_detector_area_resol_mean 0
_diffrn_measured_fraction_theta_full 0.964
_diffrn_measured_fraction_theta_max 0.964
_diffrn_measurement_device_type CCD
_diffrn_measurement_method \w\k
_diffrn_radiation_monochromator confocal
_diffrn_radiation_source 'fine-focus sealed tube'
_diffrn_radiation_type CuK\a
_diffrn_radiation_wavelength 1.54187
_diffrn_reflns_av_R_equivalents 0.0395
_diffrn_reflns_av_sigmaI/netI 0.0396
_diffrn_reflns_limit_h_max 8
_diffrn_reflns_limit_h_min -5
_diffrn_reflns_limit_k_max 13
_diffrn_reflns_limit_k_min -13
_diffrn_reflns_limit_l_max 14
_diffrn_reflns_limit_l_min -14
_diffrn_reflns_number 6915
_diffrn_reflns_theta_full 72.54
_diffrn_reflns_theta_max 72.54
_diffrn_reflns_theta_min 6.81
_diffrn_standards_decay_% 0
_diffrn_standards_interval_count 0
_diffrn_standards_interval_time 0
_diffrn_standards_number 0
_exptl_absorpt_coefficient_mu 0.649
_exptl_absorpt_correction_T_max 1.000
_exptl_absorpt_correction_T_min 0.600
_exptl_absorpt_correction_type multi-scan
_exptl_crystal_colour Colorless
_exptl_crystal_density_diffrn 1.202
_exptl_crystal_density_method 'not measured'
_exptl_crystal_description Prism
_exptl_crystal_F_000 372
_exptl_crystal_size_max 0.60
_exptl_crystal_size_mid 0.39
_exptl_crystal_size_min 0.11
_refine_diff_density_max 0.189
_refine_diff_density_min -0.171
_refine_diff_density_rms 0.038
_refine_ls_abs_structure_details 'Flack H D (1983), Acta Cryst. A39, 876-881'
_refine_ls_abs_structure_Flack 0.0(2)
_refine_ls_extinction_method none
_refine_ls_goodness_of_fit_ref 1.059
_refine_ls_hydrogen_treatment mixed
_refine_ls_matrix_type full
_refine_ls_number_parameters 237
_refine_ls_number_reflns 2929
_refine_ls_number_restraints 5
_refine_ls_restrained_S_all 1.058
_refine_ls_R_factor_all 0.0433
_refine_ls_R_factor_gt 0.0409
_refine_ls_shift/su_max 0.009
_refine_ls_shift/su_mean 0.001
_refine_ls_structure_factor_coef Fsqd
_refine_ls_weighting_details 'calc w=1/[\s^2^(Fo^2^)+(0.0650P)^2^+0.0000P] where P=(Fo^2^+2Fc^2^)/3'
_refine_ls_weighting_scheme calc
_refine_ls_wR_factor_gt 0.1028
_refine_ls_wR_factor_ref 0.1048
_reflns_number_gt 2645
_reflns_number_total 2929
_reflns_threshold_expression >2sigma(I)
_cod_data_source_file np6b00150_si_002.cif
_cod_data_source_block 5645
_cod_depositor_comments
;
The following automatic conversions were performed:

'_exptl_absorpt_correction_type' value 'Multi-scan' changed to
'multi-scan' according to
/usr/data/users/saulius/crontab/automatic-downloads/rss-feeds/ACS/lib/dictionaries/cif_core.dic
dictionary named 'cif_core.dic' version 2.4.2 from 2011-04-26.

Automatic conversion script
Id: cif_fix_values 4268 2015-11-12 08:31:59Z antanas 

 Adding full bibliography for 1544924--1544925.cif.
;
_cod_original_sg_symbol_H-M 'P 21'
_cod_database_code 1544924

loop_
_symmetry_equiv_pos_as_xyz
'x, y, z'
'-x, y+1/2, -z'

loop_
_atom_site_label
_atom_site_type_symbol
_atom_site_fract_x
_atom_site_fract_y
_atom_site_fract_z
_atom_site_U_iso_or_equiv
_atom_site_adp_type
_atom_site_occupancy
_atom_site_symmetry_multiplicity
_atom_site_calc_flag
_atom_site_refinement_flags
O1 O -0.8056(2) -0.17568(16) -0.94231(12) 0.0540(4) Uani 1 1 d .
O2 O -1.0880(2) -0.36287(17) -1.13320(11) 0.0557(4) Uani 1 1 d D
H2C H -1.196(3) -0.389(2) -1.1372(19) 0.052(7) Uiso 1 1 d D
O3 O -0.7998(2) -0.44489(16) -0.25264(11) 0.0509(4) Uani 1 1 d D
H3A H -0.894(3) -0.434(3) -0.220(2) 0.075(9) Uiso 1 1 d D
C1 C -1.1017(2) -0.4276(2) -0.53626(15) 0.0472(5) Uani 1 1 d .
H1A H -1.1559 -0.3483 -0.5259 0.057 Uiso 1 1 calc R
H1B H -1.2036 -0.4795 -0.5722 0.057 Uiso 1 1 calc R
C2 C -1.0236(3) -0.4807(2) -0.42211(17) 0.0501(5) Uani 1 1 d .
H2A H -1.1252 -0.4865 -0.3772 0.060 Uiso 1 1 calc R
H2B H -0.9750 -0.5619 -0.4312 0.060 Uiso 1 1 calc R
C3 C -0.8651(2) -0.40084(19) -0.36324(14) 0.0391(4) Uani 1 1 d .
H3B H -0.9174 -0.3192 -0.3567 0.047 Uiso 1 1 calc R
C4 C -0.6954(2) -0.38999(17) -0.42766(14) 0.0366(4) Uani 1 1 d .
C5 C -0.7735(2) -0.34710(17) -0.54855(14) 0.0346(4) Uani 1 1 d .
H5A H -0.8171 -0.2636 -0.5400 0.042 Uiso 1 1 calc R
C6 C -0.6195(2) -0.3364(2) -0.62425(16) 0.0487(5) Uani 1 1 d .
H6A H -0.5156 -0.2864 -0.5877 0.058 Uiso 1 1 calc R
H6B H -0.5690 -0.4164 -0.6361 0.058 Uiso 1 1 calc R
C7 C -0.6985(3) -0.2816(2) -0.73375(16) 0.0482(5) Uani 1 1 d .
H7A H -0.6131 -0.2503 -0.7774 0.058 Uiso 1 1 calc R
C8 C -0.8833(2) -0.27463(18) -0.77300(15) 0.0383(4) Uani 1 1 d .
C9 C -1.0337(2) -0.33159(18) -0.71386(14) 0.0362(4) Uani 1 1 d .
H9A H -1.0999 -0.2647 -0.6827 0.043 Uiso 1 1 calc R
C10 C -0.9503(2) -0.41456(17) -0.61376(14) 0.0349(4) Uani 1 1 d .
C11 C -1.1825(3) -0.3953(2) -0.80150(15) 0.0466(5) Uani 1 1 d .
H11A H -1.1227 -0.4632 -0.8336 0.056 Uiso 1 1 calc R
H11B H -1.2844 -0.4272 -0.7650 0.056 Uiso 1 1 calc R
C12 C -1.2661(2) -0.3093(2) -0.89408(16) 0.0487(5) Uani 1 1 d .
H12A H -1.3358 -0.2459 -0.8622 0.058 Uiso 1 1 calc R
H12B H -1.3566 -0.3538 -0.9473 0.058 Uiso 1 1 calc R
C13 C -1.1193(3) -0.2500(2) -0.95649(15) 0.0422(4) Uani 1 1 d .
C14 C -0.9528(3) -0.1964(2) -0.87480(16) 0.0448(4) Uani 1 1 d .
H14A H -0.9928 -0.1176 -0.8488 0.054 Uiso 1 1 calc R
C15 C -1.0060(2) -0.3366(2) -1.02134(15) 0.0419(4) Uani 1 1 d .
H15A H -0.9811 -0.4127 -0.9796 0.050 Uiso 1 1 calc R
C16 C -0.8189(3) -0.2701(3) -1.02394(19) 0.0597(6) Uani 1 1 d .
H16A H -0.7124 -0.3258 -1.0068 0.072 Uiso 1 1 calc R
H16B H -0.8163 -0.2360 -1.0975 0.072 Uiso 1 1 calc R
C17 C -1.2157(4) -0.1509(2) -1.0345(2) 0.0588(6) Uani 1 1 d .
H17A H -1.3229 -0.1850 -1.0826 0.088 Uiso 1 1 calc R
H17B H -1.1261 -0.1191 -1.0788 0.088 Uiso 1 1 calc R
H17C H -1.2586 -0.0867 -0.9908 0.088 Uiso 1 1 calc R
C18 C -0.5609(3) -0.2905(2) -0.37143(19) 0.0575(6) Uani 1 1 d .
H18A H -0.5287 -0.3077 -0.2931 0.086 Uiso 1 1 calc R
H18B H -0.6235 -0.2130 -0.3813 0.086 Uiso 1 1 calc R
H18C H -0.4468 -0.2887 -0.4048 0.086 Uiso 1 1 calc R
C19 C -0.5827(3) -0.5095(2) -0.42036(18) 0.0496(5) Uani 1 1 d .
H19A H -0.5126 -0.5186 -0.3464 0.074 Uiso 1 1 calc R
H19B H -0.4955 -0.5082 -0.4736 0.074 Uiso 1 1 calc R
H19C H -0.6694 -0.5764 -0.4365 0.074 Uiso 1 1 calc R
C20 C -0.8993(4) -0.5394(2) -0.65552(19) 0.0540(5) Uani 1 1 d .
H20A H -1.0132 -0.5798 -0.6899 0.081 Uiso 1 1 calc R
H20B H -0.8384 -0.5870 -0.5937 0.081 Uiso 1 1 calc R
H20C H -0.8140 -0.5299 -0.7092 0.081 Uiso 1 1 calc R
O1W O -0.5701(2) 0.02286(18) -0.87860(16) 0.0637(4) Uani 1 1 d D
H1WA H -0.480(4) 0.052(4) -0.828(3) 0.104(12) Uiso 1 1 d D
H1WB H -0.617(6) -0.050(3) -0.898(4) 0.141(18) Uiso 1 1 d D

loop_
_atom_site_aniso_label
_atom_site_aniso_U_11
_atom_site_aniso_U_22
_atom_site_aniso_U_33
_atom_site_aniso_U_23
_atom_site_aniso_U_13
_atom_site_aniso_U_12
O1 0.0623(8) 0.0639(10) 0.0382(7) 0.0028(7) 0.0156(6) -0.0231(7)
O2 0.0492(8) 0.0835(12) 0.0371(7) -0.0133(7) 0.0155(6) -0.0106(8)
O3 0.0461(8) 0.0759(11) 0.0328(7) 0.0063(7) 0.0127(5) 0.0064(7)
C1 0.0310(8) 0.0747(15) 0.0376(10) 0.0069(10) 0.0106(7) -0.0064(9)
C2 0.0352(9) 0.0787(15) 0.0391(11) 0.0129(9) 0.0142(7) -0.0087(9)
C3 0.0397(9) 0.0489(11) 0.0303(8) 0.0030(7) 0.0109(6) 0.0072(8)
C4 0.0321(8) 0.0437(11) 0.0356(9) 0.0022(7) 0.0099(6) -0.0014(7)
C5 0.0293(7) 0.0402(9) 0.0367(9) 0.0036(7) 0.0121(6) 0.0003(7)
C6 0.0317(8) 0.0726(14) 0.0441(11) 0.0074(10) 0.0127(7) -0.0038(9)
C7 0.0399(9) 0.0687(14) 0.0399(10) 0.0075(9) 0.0182(7) -0.0094(9)
C8 0.0425(9) 0.0420(10) 0.0332(9) -0.0020(7) 0.0150(7) -0.0020(8)
C9 0.0322(7) 0.0460(10) 0.0329(9) -0.0017(7) 0.0124(6) 0.0002(7)
C10 0.0324(8) 0.0427(10) 0.0318(8) 0.0000(7) 0.0120(6) -0.0023(7)
C11 0.0389(9) 0.0671(14) 0.0358(9) 0.0010(9) 0.0125(7) -0.0115(9)
C12 0.0324(8) 0.0800(16) 0.0356(9) -0.0001(9) 0.0115(7) -0.0001(9)
C13 0.0405(9) 0.0540(12) 0.0332(9) 0.0012(8) 0.0090(7) 0.0038(8)
C14 0.0553(11) 0.0450(11) 0.0358(10) -0.0021(8) 0.0122(8) -0.0042(9)
C15 0.0405(9) 0.0551(12) 0.0326(9) -0.0027(8) 0.0138(7) -0.0025(8)
C16 0.0493(11) 0.0861(18) 0.0485(12) -0.0154(12) 0.0227(9) -0.0185(11)
C17 0.0633(13) 0.0608(15) 0.0520(13) 0.0057(10) 0.0083(10) 0.0102(11)
C18 0.0564(11) 0.0661(15) 0.0472(12) 0.0042(11) -0.0008(9) -0.0179(10)
C19 0.0424(9) 0.0603(14) 0.0485(12) 0.0070(9) 0.0149(8) 0.0135(9)
C20 0.0737(14) 0.0404(11) 0.0478(12) -0.0052(9) 0.0090(9) 0.0017(10)
O1W 0.0550(9) 0.0633(11) 0.0693(11) 0.0004(9) -0.0017(8) -0.0003(8)

loop_
_atom_type_symbol
_atom_type_description
_atom_type_scat_dispersion_real
_atom_type_scat_dispersion_imag
_atom_type_scat_source
C C 0.0181 0.0091 'International Tables Vol C Tables 4.2.6.8 and 6.1.1.4'
H H 0.0000 0.0000 'International Tables Vol C Tables 4.2.6.8 and 6.1.1.4'
O O 0.0492 0.0322 'International Tables Vol C Tables 4.2.6.8 and 6.1.1.4'

loop_
_geom_angle_atom_site_label_1
_geom_angle_atom_site_label_2
_geom_angle_atom_site_label_3
_geom_angle
C16 O1 C14 107.57(15)
C15 O2 H2C 111.9(17)
C3 O3 H3A 103(2)
C2 C1 C10 113.55(16)
C2 C1 H1A 108.9
C10 C1 H1A 108.9
C2 C1 H1B 108.9
C10 C1 H1B 108.9
H1A C1 H1B 107.7
C3 C2 C1 110.09(18)
C3 C2 H2A 109.6
C1 C2 H2A 109.6
C3 C2 H2B 109.6
C1 C2 H2B 109.6
H2A C2 H2B 108.2
O3 C3 C2 110.67(16)
O3 C3 C4 109.59(14)
C2 C3 C4 112.88(15)
O3 C3 H3B 107.8
C2 C3 H3B 107.8
C4 C3 H3B 107.8
C19 C4 C3 110.27(15)
C19 C4 C18 107.58(17)
C3 C4 C18 108.11(16)
C19 C4 C5 114.88(15)
C3 C4 C5 107.93(13)
C18 C4 C5 107.86(16)
C6 C5 C4 113.71(13)
C6 C5 C10 108.93(15)
C4 C5 C10 118.22(14)
C6 C5 H5A 104.9
C4 C5 H5A 104.9
C10 C5 H5A 104.9
C7 C6 C5 111.07(15)
C7 C6 H6A 109.4
C5 C6 H6A 109.4
C7 C6 H6B 109.4
C5 C6 H6B 109.4
H6A C6 H6B 108.0
C8 C7 C6 123.97(16)
C8 C7 H7A 118.0
C6 C7 H7A 118.0
C7 C8 C9 122.55(17)
C7 C8 C14 120.10(17)
C9 C8 C14 117.06(15)
C8 C9 C11 108.69(14)
C8 C9 C10 113.64(14)
C11 C9 C10 113.93(16)
C8 C9 H9A 106.7
C11 C9 H9A 106.7
C10 C9 H9A 106.7
C20 C10 C1 109.99(17)
C20 C10 C9 110.49(16)
C1 C10 C9 108.21(14)
C20 C10 C5 112.44(16)
C1 C10 C5 108.51(15)
C9 C10 C5 107.05(14)
C12 C11 C9 111.89(18)
C12 C11 H11A 109.2
C9 C11 H11A 109.2
C12 C11 H11B 109.2
C9 C11 H11B 109.2
H11A C11 H11B 107.9
C11 C12 C13 114.50(15)
C11 C12 H12A 108.6
C13 C12 H12A 108.6
C11 C12 H12B 108.6
C13 C12 H12B 108.6
H12A C12 H12B 107.6
C12 C13 C17 109.61(17)
C12 C13 C14 111.17(16)
C17 C13 C14 110.47(19)
C12 C13 C15 116.06(19)
C17 C13 C15 110.14(17)
C14 C13 C15 98.96(15)
O1 C14 C8 112.16(16)
O1 C14 C13 104.37(15)
C8 C14 C13 115.18(17)
O1 C14 H14A 108.3
C8 C14 H14A 108.3
C13 C14 H14A 108.3
O2 C15 C16 107.96(15)
O2 C15 C13 116.41(16)
C16 C15 C13 103.89(18)
O2 C15 H15A 109.4
C16 C15 H15A 109.4
C13 C15 H15A 109.4
O1 C16 C15 107.44(15)
O1 C16 H16A 110.2
C15 C16 H16A 110.2
O1 C16 H16B 110.2
C15 C16 H16B 110.2
H16A C16 H16B 108.5
C13 C17 H17A 109.5
C13 C17 H17B 109.5
H17A C17 H17B 109.5
C13 C17 H17C 109.5
H17A C17 H17C 109.5
H17B C17 H17C 109.5
C4 C18 H18A 109.5
C4 C18 H18B 109.5
H18A C18 H18B 109.5
C4 C18 H18C 109.5
H18A C18 H18C 109.5
H18B C18 H18C 109.5
C4 C19 H19A 109.5
C4 C19 H19B 109.5
H19A C19 H19B 109.5
C4 C19 H19C 109.5
H19A C19 H19C 109.5
H19B C19 H19C 109.5
C10 C20 H20A 109.5
C10 C20 H20B 109.5
H20A C20 H20B 109.5
C10 C20 H20C 109.5
H20A C20 H20C 109.5
H20B C20 H20C 109.5
H1WA O1W H1WB 136(4)

loop_
_geom_bond_atom_site_label_1
_geom_bond_atom_site_label_2
_geom_bond_distance
O1 C16 1.428(3)
O1 C14 1.441(2)
O2 C15 1.419(2)
O2 H2C 0.812(17)
O3 C3 1.433(2)
O3 H3A 0.831(17)
C1 C2 1.524(3)
C1 C10 1.539(2)
C1 H1A 0.9700
C1 H1B 0.9700
C2 C3 1.516(3)
C2 H2A 0.9700
C2 H2B 0.9700
C3 C4 1.538(2)
C3 H3B 0.9800
C4 C19 1.535(3)
C4 C18 1.540(3)
C4 C5 1.557(2)
C5 C6 1.536(2)
C5 C10 1.563(2)
C5 H5A 0.9800
C6 C7 1.486(3)
C6 H6A 0.9700
C6 H6B 0.9700
C7 C8 1.327(3)
C7 H7A 0.9300
C8 C9 1.511(2)
C8 C14 1.522(3)
C9 C11 1.545(3)
C9 C10 1.560(3)
C9 H9A 0.9800
C10 C20 1.527(3)
C11 C12 1.516(3)
C11 H11A 0.9700
C11 H11B 0.9700
C12 C13 1.525(3)
C12 H12A 0.9700
C12 H12B 0.9700
C13 C17 1.533(3)
C13 C14 1.537(3)
C13 C15 1.539(3)
C14 H14A 0.9800
C15 C16 1.521(3)
C15 H15A 0.9800
C16 H16A 0.9700
C16 H16B 0.9700
C17 H17A 0.9600
C17 H17B 0.9600
C17 H17C 0.9600
C18 H18A 0.9600
C18 H18B 0.9600
C18 H18C 0.9600
C19 H19A 0.9600
C19 H19B 0.9600
C19 H19C 0.9600
C20 H20A 0.9600
C20 H20B 0.9600
C20 H20C 0.9600
O1W H1WA 0.877(19)
O1W H1WB 0.89(2)

loop_
_geom_hbond_atom_site_label_D
_geom_hbond_atom_site_label_H
_geom_hbond_atom_site_label_A
_geom_hbond_distance_DH
_geom_hbond_distance_HA
_geom_hbond_distance_DA
_geom_hbond_angle_DHA
_geom_hbond_site_symmetry_A
O2 H2C O1W 0.812(17) 1.959(18) 2.757(3) 167(3) 2_343
O3 H3A O2 0.831(17) 2.02(2) 2.830(2) 164(3) 1_556
O1W H1WA O3 0.877(19) 2.07(3) 2.873(3) 151(4) 2_454
O1W H1WB O1 0.89(2) 1.94(2) 2.787(3) 159(4) .
